data_7009849
loop_
_publ_author_name
'Hammes, Brian S.'
'Carrano, Carl J.'

_publ_section_title
;
 Structure and physical properties of several pseudotetrahedral zinc
 complexes containing a new alkyl thiolate heteroscorpionate ligand
;
_journal_issue 19
_journal_name_full 'Journal of the Chemical Society, Dalton Transactions'
_journal_page_first 3304
_journal_paper_doi 10.1039/b004037l
_journal_year 2000
_chemical_formula_sum 'C30 H50 F5 N4 O S2 Zn'
_chemical_formula_weight 707.23
_chemical_name_systematic
; 
 ? 
;
_space_group_IT_number 14
_symmetry_cell_setting monoclinic
_symmetry_space_group_name_Hall '-P 2yn'
_symmetry_space_group_name_H-M 'P 1 21/n 1'
_atom_sites_solution_hydrogens geom
_atom_sites_solution_primary direct
_atom_sites_solution_secondary difmap
_audit_creation_method SHELXL
_cell_angle_alpha 90.00
_cell_angle_beta 93.58(2)
_cell_angle_gamma 90.00
_cell_formula_units_Z 4
_cell_length_a 8.563(2)
_cell_length_b 33.701(5)
_cell_length_c 9.454(3)
_cell_measurement_reflns_used 42
_cell_measurement_temperature 293(2)
_cell_measurement_theta_max 12.55
_cell_measurement_theta_min 5.39
_cell_volume 2722.9(11)
_computing_cell_refinement 'Siemens XSCANS'
_computing_data_collection 'Siemens XSCANS'
_computing_data_reduction 'Siemens SHELXTL'
_computing_molecular_graphics 'Siemens SHELXTL'
_computing_publication_material 'Siemens SHELXTL'
_computing_structure_refinement 'SHELXL-93 (Sheldrick, 1993)'
_computing_structure_solution 'SHELXS-86 (Sheldrick, 1990)'
_diffrn_ambient_temperature 293(2)
_diffrn_measurement_device 'Siemens P4'
_diffrn_measurement_method '2\q/\w scans'
_diffrn_radiation_monochromator graphite
_diffrn_radiation_source 'fine-focus sealed tube'
_diffrn_radiation_type MoK\a
_diffrn_radiation_wavelength 0.71073
_diffrn_reflns_av_R_equivalents 0.0385
_diffrn_reflns_av_sigmaI/netI 0.0495
_diffrn_reflns_limit_h_max 0
_diffrn_reflns_limit_h_min -9
_diffrn_reflns_limit_k_max 36
_diffrn_reflns_limit_k_min 0
_diffrn_reflns_limit_l_max 10
_diffrn_reflns_limit_l_min -10
_diffrn_reflns_number 3561
_diffrn_reflns_theta_max 22.50
_diffrn_reflns_theta_min 2.24
_diffrn_standards_interval_count 97
_diffrn_standards_number 3
_exptl_absorpt_coefficient_mu 1.127
_exptl_absorpt_correction_type none
_exptl_crystal_density_diffrn 1.725
_exptl_crystal_F_000 1492
_refine_diff_density_max 0.997
_refine_diff_density_min -0.408
_refine_diff_density_rms 0.111
_refine_ls_extinction_method none
_refine_ls_goodness_of_fit_all 1.069
_refine_ls_goodness_of_fit_obs 1.070
_refine_ls_matrix_type full
_refine_ls_number_parameters 298
_refine_ls_number_reflns 3264
_refine_ls_number_restraints 0
_refine_ls_restrained_S_all 1.438
_refine_ls_restrained_S_obs 1.070
_refine_ls_R_factor_all 0.1039
_refine_ls_R_factor_obs 0.0717
_refine_ls_shift/esd_max 0.558
_refine_ls_shift/esd_mean 0.019
_refine_ls_structure_factor_coef Fsqd
_refine_ls_weighting_details 'w=1/[\s^2^(Fo^2^)+(0.1451P)^2^+11.3825P] where P=(Fo^2^+2Fc^2^)/3'
_refine_ls_weighting_scheme calc
_refine_ls_wR_factor_all 0.3360
_refine_ls_wR_factor_obs 0.2177
_reflns_number_observed 2455
_reflns_number_total 3297
_reflns_observed_criterion >2sigma(I)
_cod_data_source_file b004037l.txt
_cod_data_source_block bsh46
_cod_depositor_comments
;
The following automatic conversions were performed:
'_symmetry_cell_setting' value 'Monoclinic' changed to 'monoclinic'
according to '/home/saulius/struct/CIF-dictionaries/cif_core.dic'
dictionary named 'cif_core.dic' version 2.4.1 from 2010-06-29.

Automatic conversion script
Id: cif_fix_enum 1527 2010-12-29 10:47:43Z saulius 

The following automatic conversions were performed:

'_refine_ls_weighting_scheme' value 'calc
w=1/[\s^2^(Fo^2^)+(0.1451P)^2^+11.3825P] where P=(Fo^2^+2Fc^2^)/3'
was changed to 'calc'. New tag '_refine_ls_weighting_details' was
created. The value of the new tag was set to
'w=1/[\s^2^(Fo^2^)+(0.1451P)^2^+11.3825P] where P=(Fo^2^+2Fc^2^)/3'.

Automatic conversion script
Id: cif_fix_values 3143 2015-03-26 13:38:13Z robertas 
;
_cod_original_cell_volume 2722.8(11)
_cod_original_sg_symbol_H-M P2(1)/n
_cod_database_code 7009849

loop_
_symmetry_equiv_pos_as_xyz
'x, y, z'
'-x+1/2, y+1/2, -z+1/2'
'-x, -y, -z'
'x-1/2, -y-1/2, z-1/2'

loop_
_atom_site_aniso_label
_atom_site_aniso_U_11
_atom_site_aniso_U_22
_atom_site_aniso_U_33
_atom_site_aniso_U_23
_atom_site_aniso_U_13
_atom_site_aniso_U_12
Zn1 0.0547(8) 0.0580(7) 0.0432(7) 0.0015(5) 0.0044(5) -0.0039(5)
S1 0.067(2) 0.057(2) 0.069(2) -0.0036(13) -0.0110(14) -0.0100(13)
S2 0.070(2) 0.073(2) 0.0489(15) 0.0072(13) -0.0047(13) -0.0069(14)
N1 0.049(5) 0.063(5) 0.044(5) 0.002(4) 0.007(4) 0.007(4)
N2 0.050(5) 0.053(4) 0.041(5) -0.003(4) 0.011(4) -0.001(4)
N3 0.054(5) 0.053(5) 0.049(5) 0.005(4) 0.013(4) -0.012(4)
N4 0.043(5) 0.061(5) 0.052(5) 0.009(4) 0.010(4) -0.007(4)
C1 0.107(10) 0.080(8) 0.047(6) 0.000(5) 0.001(6) 0.024(7)
C2 0.061(6) 0.062(6) 0.038(6) -0.001(4) 0.016(5) 0.004(5)
C3 0.072(7) 0.065(6) 0.050(6) -0.006(5) 0.019(5) 0.013(6)
C4 0.050(6) 0.066(6) 0.055(6) 0.000(5) 0.005(5) 0.006(5)
C5 0.081(8) 0.079(8) 0.071(7) 0.003(6) 0.017(6) 0.025(6)
C6 0.045(7) 0.117(10) 0.112(11) 0.037(8) 0.001(7) -0.002(7)
C7 0.044(6) 0.074(7) 0.063(7) 0.000(6) 0.012(5) -0.006(5)
C8 0.055(7) 0.091(8) 0.075(8) -0.003(6) 0.016(6) -0.014(6)
C9 0.066(7) 0.074(7) 0.046(6) -0.004(5) 0.012(6) -0.014(6)
C10 0.081(8) 0.102(9) 0.059(7) 0.008(6) 0.019(6) -0.038(7)
C11 0.051(6) 0.052(5) 0.042(5) 0.003(4) 0.007(5) 0.003(4)
C13 0.080(8) 0.068(7) 0.075(7) 0.015(6) 0.006(6) -0.031(6)
C14 0.076(8) 0.076(7) 0.079(8) -0.020(6) -0.001(6) 0.020(6)
C15 0.067(7) 0.071(7) 0.044(6) 0.007(5) 0.009(5) 0.006(5)
C16 0.101(10) 0.074(8) 0.064(7) 0.010(6) -0.001(7) 0.009(7)
C17 0.150(15) 0.084(10) 0.101(11) 0.032(9) -0.011(10) 0.035(10)
C18 0.136(13) 0.060(8) 0.110(12) 0.012(8) -0.006(10) 0.000(8)
C19 0.107(10) 0.063(8) 0.090(9) -0.003(7) 0.010(8) -0.011(7)
C20 0.076(8) 0.073(7) 0.057(7) 0.006(6) 0.015(6) -0.007(6)
F1 0.127(6) 0.096(5) 0.090(5) 0.005(4) -0.042(5) 0.019(5)
F2 0.235(12) 0.102(6) 0.173(10) 0.052(6) -0.068(9) 0.025(7)
F3 0.241(12) 0.072(6) 0.166(10) 0.019(5) -0.027(9) -0.001(6)
F4 0.152(8) 0.095(6) 0.127(7) -0.020(5) -0.019(6) -0.028(5)
F5 0.111(5) 0.087(5) 0.075(4) 0.014(4) -0.027(4) -0.022(4)
C12 0.055(6) 0.057(6) 0.045(5) 0.004(4) 0.008(5) 0.000(5)
O1 0.237(23) 0.772(63) 0.286(29) 0.070(33) 0.002(20) -0.304(34)

loop_
_atom_site_label
_atom_site_type_symbol
_atom_site_fract_x
_atom_site_fract_y
_atom_site_fract_z
_atom_site_U_iso_or_equiv
_atom_site_thermal_displace_type
_atom_site_occupancy
_atom_site_calc_flag
_atom_site_refinement_flags
_atom_site_disorder_group
Zn1 Zn 0.75852(13) 0.34143(3) 0.60363(11) 0.0519(5) Uani 1 d . .
S1 S 0.7231(3) 0.27461(8) 0.6161(3) 0.0648(8) Uani 1 d . .
S2 S 0.6087(3) 0.37126(8) 0.4305(3) 0.0640(8) Uani 1 d . .
N1 N 0.7581(9) 0.3510(2) 0.8210(8) 0.052(2) Uani 1 d . .
N2 N 0.8556(9) 0.3262(2) 0.8981(8) 0.048(2) Uani 1 d . .
N3 N 0.9964(9) 0.3421(2) 0.6230(8) 0.052(2) Uani 1 d . .
N4 N 1.0605(9) 0.3214(2) 0.7370(8) 0.051(2) Uani 1 d . .
C1 C 0.9249(15) 0.3071(3) 1.1516(11) 0.078(3) Uani 1 d . .
H1A H 0.9953(15) 0.2894(3) 1.1080(11) 0.117 Uiso 1 calc R .
H1B H 0.8547(15) 0.2921(3) 1.2061(11) 0.117 Uiso 1 calc R .
H1C H 0.9836(15) 0.3252(3) 1.2127(11) 0.117 Uiso 1 calc R .
C2 C 0.8322(12) 0.3301(3) 1.0385(10) 0.053(2) Uani 1 d . .
C3 C 0.7199(13) 0.3583(3) 1.0471(11) 0.062(3) Uani 1 d . .
H3A H 0.6787(13) 0.3675(3) 1.1297(11) 0.074 Uiso 1 calc R .
C4 C 0.6778(12) 0.3710(3) 0.9105(11) 0.057(3) Uani 1 d . .
C5 C 0.5640(14) 0.4030(3) 0.8654(12) 0.077(3) Uani 1 d . .
H5A H 0.5585(14) 0.4053(3) 0.7640(12) 0.115 Uiso 1 calc R .
H5B H 0.5982(14) 0.4277(3) 0.9070(12) 0.115 Uiso 1 calc R .
H5C H 0.4625(14) 0.3964(3) 0.8964(12) 0.115 Uiso 1 calc R .
C6 C 1.3218(13) 0.3052(4) 0.8570(15) 0.092(4) Uani 1 d . .
H6A H 1.2603(13) 0.2911(4) 0.9220(15) 0.138 Uiso 1 calc R .
H6B H 1.3796(13) 0.3259(4) 0.9068(15) 0.138 Uiso 1 calc R .
H6C H 1.3933(13) 0.2873(4) 0.8160(15) 0.138 Uiso 1 calc R .
C7 C 1.2185(11) 0.3228(3) 0.7447(11) 0.060(3) Uani 1 d . .
C8 C 1.2599(13) 0.3455(3) 0.6297(12) 0.073(3) Uani 1 d . .
H8A H 1.3606(13) 0.3516(3) 0.6047(12) 0.088 Uiso 1 calc R .
C9 C 1.1179(13) 0.3575(3) 0.5592(10) 0.061(3) Uani 1 d . .
C10 C 1.0915(14) 0.3823(4) 0.4283(12) 0.080(4) Uani 1 d . .
H10A H 0.9812(14) 0.3855(4) 0.4066(12) 0.120 Uiso 1 calc R .
H10B H 1.1378(14) 0.3695(4) 0.3504(12) 0.120 Uiso 1 calc R .
H10C H 1.1388(14) 0.4079(4) 0.4441(12) 0.120 Uiso 1 calc R .
C11 C 0.9591(11) 0.2987(3) 0.8293(9) 0.048(2) Uani 1 d . .
H11A H 1.0293(11) 0.2879(3) 0.9054(9) 0.058 Uiso 1 calc R .
C13 C 0.7973(14) 0.2393(3) 0.8717(12) 0.074(3) Uani 1 d . .
H13A H 0.7171(14) 0.2555(3) 0.9088(12) 0.111 Uiso 1 calc R .
H13B H 0.8734(14) 0.2325(3) 0.9467(12) 0.111 Uiso 1 calc R .
H13C H 0.7514(14) 0.2155(3) 0.8319(12) 0.111 Uiso 1 calc R .
C14 C 1.0031(13) 0.2370(3) 0.6956(13) 0.077(3) Uani 1 d . .
H14A H 1.0526(13) 0.2517(3) 0.6237(13) 0.116 Uiso 1 calc R .
H14B H 0.9567(13) 0.2134(3) 0.6548(13) 0.116 Uiso 1 calc R .
H14C H 1.0796(13) 0.2300(3) 0.7698(13) 0.116 Uiso 1 calc R .
C15 C 0.6431(12) 0.4220(3) 0.4235(10) 0.061(3) Uani 1 d . .
C16 C 0.5595(16) 0.4449(4) 0.3172(12) 0.080(3) Uani 1 d . .
C17 C 0.5817(21) 0.4845(5) 0.3052(17) 0.112(5) Uani 1 d . .
C18 C 0.6822(21) 0.5051(4) 0.3953(18) 0.102(5) Uani 1 d . .
C19 C 0.7590(17) 0.4849(4) 0.5022(15) 0.086(4) Uani 1 d . .
C20 C 0.7403(14) 0.4449(3) 0.5148(11) 0.068(3) Uani 1 d . .
F1 F 0.4620(10) 0.4256(2) 0.2225(8) 0.106(3) Uani 1 d . .
F2 F 0.4984(15) 0.5041(3) 0.1990(12) 0.174(5) Uani 1 d . .
F3 F 0.6947(16) 0.5444(2) 0.3846(12) 0.161(4) Uani 1 d . .
F4 F 0.8563(12) 0.5046(2) 0.5940(10) 0.126(3) Uani 1 d . .
F5 F 0.8247(9) 0.4253(2) 0.6209(7) 0.092(2) Uani 1 d . .
C12 C 0.8772(11) 0.2624(3) 0.7561(9) 0.052(2) Uani 1 d . .
O1 O 0.0966(29) 0.4238(12) -0.0084(29) 0.432(23) Uani 1 d . .

loop_
_atom_type_symbol
_atom_type_description
_atom_type_scat_dispersion_real
_atom_type_scat_dispersion_imag
_atom_type_scat_source
C C 0.0033 0.0016 'International Tables Vol C Tables 4.2.6.8 and 6.1.1.4'
H H 0.0000 0.0000 'International Tables Vol C Tables 4.2.6.8 and 6.1.1.4'
N N 0.0061 0.0033 'International Tables Vol C Tables 4.2.6.8 and 6.1.1.4'
F F 0.0171 0.0103 'International Tables Vol C Tables 4.2.6.8 and 6.1.1.4'
S S 0.1246 0.1234 'International Tables Vol C Tables 4.2.6.8 and 6.1.1.4'
Zn Zn 0.2839 1.4301 'International Tables Vol C Tables 4.2.6.8 and 6.1.1.4'
O O 0.0106 0.0060 'International Tables Vol C Tables 4.2.6.8 and 6.1.1.4'

loop_
_geom_angle_atom_site_label_1
_geom_angle_atom_site_label_2
_geom_angle_atom_site_label_3
_geom_angle
_geom_angle_site_symmetry_1
_geom_angle_site_symmetry_3
_geom_angle_publ_flag
N3 Zn1 N1 88.4(3) . . ?
N3 Zn1 S2 125.6(2) . . ?
N1 Zn1 S2 127.8(2) . . ?
N3 Zn1 S1 98.2(2) . . ?
N1 Zn1 S1 95.4(2) . . ?
S2 Zn1 S1 114.04(11) . . ?
C12 S1 Zn1 99.5(3) . . ?
C15 S2 Zn1 112.1(4) . . ?
C4 N1 N2 107.4(7) . . ?
C4 N1 Zn1 138.7(7) . . ?
N2 N1 Zn1 113.3(6) . . ?
C2 N2 N1 109.9(7) . . ?
C2 N2 C11 128.7(8) . . ?
N1 N2 C11 121.3(7) . . ?
C9 N3 N4 105.5(8) . . ?
C9 N3 Zn1 139.9(7) . . ?
N4 N3 Zn1 114.5(5) . . ?
C7 N4 N3 112.1(8) . . ?
C7 N4 C11 127.4(8) . . ?
N3 N4 C11 120.4(7) . . ?
N2 C2 C3 105.9(8) . . ?
N2 C2 C1 122.6(9) . . ?
C3 C2 C1 131.4(9) . . ?
C2 C3 C4 107.6(9) . . ?
N1 C4 C3 109.2(9) . . ?
N1 C4 C5 123.0(9) . . ?
C3 C4 C5 127.8(10) . . ?
N4 C7 C8 106.2(9) . . ?
N4 C7 C6 125.7(10) . . ?
C8 C7 C6 128.0(10) . . ?
C7 C8 C9 105.7(9) . . ?
N3 C9 C8 110.4(9) . . ?
N3 C9 C10 120.5(10) . . ?
C8 C9 C10 129.1(10) . . ?
N2 C11 N4 109.2(7) . . ?
N2 C11 C12 115.4(8) . . ?
N4 C11 C12 114.2(7) . . ?
C20 C15 C16 113.1(10) . . ?
C20 C15 S2 128.0(8) . . ?
C16 C15 S2 118.8(9) . . ?
F1 C16 C17 120.2(12) . . ?
F1 C16 C15 118.0(10) . . ?
C17 C16 C15 121.7(13) . . ?
C18 C17 C16 122.5(13) . . ?
C18 C17 F2 119.5(14) . . ?
C16 C17 F2 117.9(15) . . ?
C17 C18 F3 120.7(14) . . ?
C17 C18 C19 117.9(13) . . ?
F3 C18 C19 121.2(15) . . ?
C18 C19 F4 119.2(12) . . ?
C18 C19 C20 120.5(13) . . ?
F4 C19 C20 120.3(12) . . ?
F5 C20 C19 118.7(11) . . ?
F5 C20 C15 117.1(9) . . ?
C19 C20 C15 124.1(11) . . ?
C14 C12 C13 110.0(9) . . ?
C14 C12 C11 107.5(8) . . ?
C13 C12 C11 106.9(8) . . ?
C14 C12 S1 110.3(7) . . ?
C13 C12 S1 106.9(7) . . ?
C11 C12 S1 115.1(6) . . ?

loop_
_geom_bond_atom_site_label_1
_geom_bond_atom_site_label_2
_geom_bond_distance
_geom_bond_site_symmetry_2
_geom_bond_publ_flag
Zn1 N3 2.034(8) . ?
Zn1 N1 2.080(8) . ?
Zn1 S2 2.252(3) . ?
Zn1 S1 2.276(3) . ?
S1 C12 1.856(10) . ?
S2 C15 1.738(11) . ?
N1 C4 1.309(12) . ?
N1 N2 1.360(10) . ?
N2 C2 1.361(11) . ?
N2 C11 1.462(12) . ?
N3 C9 1.339(13) . ?
N3 N4 1.369(11) . ?
N4 C7 1.351(12) . ?
N4 C11 1.481(12) . ?
C1 C2 1.506(14) . ?
C2 C3 1.358(14) . ?
C3 C4 1.385(14) . ?
C4 C5 1.498(14) . ?
C6 C7 1.46(2) . ?
C7 C8 1.395(15) . ?
C8 C9 1.409(15) . ?
C9 C10 1.500(15) . ?
C11 C12 1.553(13) . ?
C13 C12 1.537(14) . ?
C14 C12 1.515(14) . ?
C15 C20 1.393(15) . ?
C15 C16 1.424(15) . ?
C16 F1 1.352(14) . ?
C16 C17 1.35(2) . ?
C17 C18 1.36(2) . ?
C17 F2 1.37(2) . ?
C18 F3 1.33(2) . ?
C18 C19 1.35(2) . ?
C19 F4 1.341(14) . ?
C19 C20 1.37(2) . ?
C20 F5 1.369(13) . ?
